data_4301175
loop_
_publ_author_name
'T. Arumuganathan'
'Samar K. Das'

_publ_contact_author_address
; 
School of Chemistry
University of Hyderabad
Hyderabad 500 046,
India
;
_publ_contact_author_email skdsc@uohyd.ernet.in
_publ_contact_author_fax '91 40 23012460'
_publ_contact_author_name
;
Dr. Samar K. Das
;
_publ_contact_author_phone '91 40 23011007'
_publ_section_title
;
Discrete Polyoxovanadate Cluster into an Organic Free Metal-Oxide-Based
Material: Syntheses, Crystal Structures, and Magnetic Properties of a New
Series of Lanthanide Linked-POV Compounds [{Ln(H2O)6}2As8V14O42(SO3)].8H2O
(Ln = La3+, Sm3+, and Ce3+)
;
_journal_name_full 'Inorganic Chemistry'
_journal_page_first 496
_journal_page_last 507
_journal_paper_doi 10.1021/ic8002383
_journal_volume 48
_journal_year 2009
_chemical_formula_moiety 'H40 As8 O65 S Sm2 V14'
_chemical_formula_sum 'As8 H40 O65 S Sm2 V14'
_chemical_formula_weight 2725.60
_chemical_name_systematic
; 
 ? 
;
_space_group_IT_number 14
_symmetry_cell_setting monoclinic
_symmetry_space_group_name_Hall '-P 2yn'
_symmetry_space_group_name_H-M 'P 1 21/n 1'
_atom_sites_solution_primary direct
_atom_sites_solution_secondary difmap
_audit_creation_method SHELXL-97
_cell_angle_alpha 90.00
_cell_angle_beta 108.05(3)
_cell_angle_gamma 90.00
_cell_formula_units_Z 2
_cell_length_a 13.416(3)
_cell_length_b 12.259(3)
_cell_length_c 18.251(4)
_cell_measurement_reflns_used 6376
_cell_measurement_temperature 100(2)
_cell_measurement_theta_max 28.59
_cell_measurement_theta_min 2.26
_cell_volume 2854.0(12)
_computing_cell_refinement 'Bruker SMART'
_computing_data_collection 'Bruker SMART'
_computing_data_reduction 'Bruker SAINT'
_computing_molecular_graphics 'Bruker SHELXTL'
_computing_publication_material 'Bruker SHELXTL'
_computing_structure_refinement 'SHELXL-97 (Sheldrick, 1997)'
_computing_structure_solution 'SHELXS-97 (Sheldrick, 1990)'
_diffrn_ambient_temperature 100(2)
_diffrn_measured_fraction_theta_full 1.000
_diffrn_measured_fraction_theta_max 1.000
_diffrn_measurement_device_type 'CCD area detector'
_diffrn_measurement_method 'phi and omega scans'
_diffrn_radiation_monochromator graphite
_diffrn_radiation_source 'fine-focus sealed tube'
_diffrn_radiation_type MoK\a
_diffrn_radiation_wavelength 0.71073
_diffrn_reflns_av_R_equivalents 0.0293
_diffrn_reflns_av_sigmaI/netI 0.0213
_diffrn_reflns_limit_h_max 15
_diffrn_reflns_limit_h_min -15
_diffrn_reflns_limit_k_max 14
_diffrn_reflns_limit_k_min -14
_diffrn_reflns_limit_l_max 21
_diffrn_reflns_limit_l_min -21
_diffrn_reflns_number 26836
_diffrn_reflns_theta_full 25.00
_diffrn_reflns_theta_max 25.00
_diffrn_reflns_theta_min 1.66
_exptl_absorpt_coefficient_mu 8.972
_exptl_absorpt_correction_type empirical
_exptl_absorpt_process_details 'Bruker SADABS'
_exptl_crystal_colour 'redish brown'
_exptl_crystal_density_diffrn 3.172
_exptl_crystal_density_method 'not measured'
_exptl_crystal_description plate
_exptl_crystal_F_000 2572
_exptl_crystal_size_max 0.18
_exptl_crystal_size_mid 0.08
_exptl_crystal_size_min 0.06
_refine_diff_density_max 2.355
_refine_diff_density_min -1.067
_refine_diff_density_rms 0.186
_refine_ls_extinction_method none
_refine_ls_goodness_of_fit_ref 1.065
_refine_ls_hydrogen_treatment none
_refine_ls_matrix_type full
_refine_ls_number_parameters 424
_refine_ls_number_reflns 5031
_refine_ls_number_restraints 0
_refine_ls_restrained_S_all 1.065
_refine_ls_R_factor_all 0.0364
_refine_ls_R_factor_gt 0.0317
_refine_ls_shift/su_max 0.001
_refine_ls_shift/su_mean 0.000
_refine_ls_structure_factor_coef Fsqd
_refine_ls_weighting_details 'calc w=1/[\s^2^(Fo^2^)+(0.0431P)^2^+25.4895P] where P=(Fo^2^+2Fc^2^)/3'
_refine_ls_weighting_scheme calc
_refine_ls_wR_factor_gt 0.0832
_refine_ls_wR_factor_ref 0.0867
_reflns_number_gt 4528
_reflns_number_total 5031
_reflns_threshold_expression >2sigma(I)
_cod_data_source_file ic8002383_si_001_3.cif
_cod_data_source_block skd120a
_cod_depositor_comments
;
The following automatic conversions were performed:
'_exptl_absorpt_correction_type' value 'Empirical' changed to 'empirical'
according to '/home/saulius/struct/CIF-dictionaries/cif_core.dic'
dictionary named 'cif_core.dic' version 2.4.1 from 2010-06-29.

Automatic conversion script
Id: cif_fix_enum 1527 2010-12-29 10:47:43Z saulius 
;
_cod_original_cell_volume 2853.8(10)
_cod_original_sg_symbol_H-M 'P 21/n'
_cod_original_formula_sum 'H40 As8 O65 S Sm2 V14'
_cod_database_code 4301175

loop_
_symmetry_equiv_pos_as_xyz
'x, y, z'
'-x+1/2, y+1/2, -z+1/2'
'-x, -y, -z'
'x-1/2, -y-1/2, z-1/2'

loop_
_atom_site_label
_atom_site_type_symbol
_atom_site_fract_x
_atom_site_fract_y
_atom_site_fract_z
_atom_site_U_iso_or_equiv
_atom_site_adp_type
_atom_site_occupancy
_atom_site_symmetry_multiplicity
_atom_site_calc_flag
_atom_site_refinement_flags
_atom_site_disorder_assembly
_atom_site_disorder_group
V1 V 0.20815(8) 0.50412(9) 0.36275(6) 0.0159(2) Uani 1 1 d . . .
V2 V 0.13038(7) 0.29056(8) 0.39109(6) 0.0111(2) Uani 1 1 d . . .
V3 V 0.30201(8) 0.47947(8) 0.53082(6) 0.0106(2) Uani 1 1 d . . .
V4 V 0.22574(7) 0.46939(8) 0.67429(5) 0.0073(2) Uani 1 1 d . . .
V5 V 0.01857(7) 0.77561(8) 0.51999(5) 0.0085(2) Uani 1 1 d . . .
V6 V 0.15304(7) 0.70471(8) 0.42217(5) 0.0097(2) Uani 1 1 d . . .
V7 V -0.01615(8) 0.52306(8) 0.28693(6) 0.0118(2) Uani 1 1 d . . .
As1 As 0.28094(4) 0.71894(5) 0.60677(3) 0.01022(14) Uani 1 1 d . . .
As2 As 0.12109(4) 0.71548(5) 0.71276(3) 0.01045(14) Uani 1 1 d . . .
As3 As -0.24879(4) 0.76838(5) 0.42542(3) 0.01059(14) Uani 1 1 d . . .
As4 As -0.08992(4) 0.76916(5) 0.31955(3) 0.01039(14) Uani 1 1 d . . .
Sm1 Sm 0.29800(2) 0.48675(3) 0.180030(18) 0.01480(10) Uani 1 1 d . . .
O1 O 0.2849(3) 0.5077(4) 0.3085(3) 0.0189(10) Uani 1 1 d . . .
O2 O 0.0897(3) 0.4073(3) 0.3159(2) 0.0118(8) Uani 1 1 d . . .
O3 O 0.2483(3) 0.3868(3) 0.4397(2) 0.0102(8) Uani 1 1 d . . .
O4 O 0.2625(3) 0.5953(3) 0.4548(2) 0.0109(8) Uani 1 1 d . . .
O5 O 0.1017(3) 0.6179(4) 0.3307(2) 0.0168(9) Uani 1 1 d . . .
O6 O 0.1734(3) 0.1915(3) 0.3510(2) 0.0164(9) Uani 1 1 d . . .
O7 O 0.4276(3) 0.4677(4) 0.5576(2) 0.0173(9) Uani 1 1 d . . .
O8 O 0.2732(3) 0.5734(3) 0.6102(2) 0.0116(8) Uani 1 1 d . . .
O9 O 0.3255(3) 0.4573(3) 0.7499(2) 0.0114(8) Uani 1 1 d . . .
O10 O 0.1279(3) 0.5721(3) 0.6996(2) 0.0131(9) Uani 1 1 d . . .
O11 O 0.0390(3) 0.9044(3) 0.5326(2) 0.0162(9) Uani 1 1 d . . .
O12 O -0.1348(3) 0.7676(4) 0.5065(2) 0.0185(10) Uani 1 1 d . . .
O13 O 0.0112(3) 0.7662(4) 0.4099(2) 0.0150(9) Uani 1 1 d . . .
O14 O 0.1649(3) 0.7355(4) 0.5301(2) 0.0148(9) Uani 1 1 d . . .
O15 O 0.0190(3) 0.7429(4) 0.6264(2) 0.0226(11) Uani 1 1 d . . .
O16 O 0.2082(3) 0.8076(3) 0.3956(2) 0.0163(9) Uani 1 1 d . . .
O17 O -0.0400(3) 0.5333(4) 0.1947(2) 0.0163(9) Uani 1 1 d . . .
O18 O -0.1143(3) 0.6265(3) 0.3132(2) 0.0121(8) Uani 1 1 d . . .
O19 O -0.1940(3) 0.8134(3) 0.3539(2) 0.0132(9) Uani 1 1 d . . .
O20 O -0.2543(3) 0.6256(3) 0.4044(2) 0.0129(9) Uani 1 1 d . . .
O21 O 0.2314(3) 0.7524(3) 0.6836(2) 0.0124(8) Uani 1 1 d . . .
O22 O -0.0210(7) 0.5992(7) 0.5252(5) 0.0161(18) Uani 0.50 1 d P . .
O23 O 0.0223(8) 0.5948(8) 0.4895(6) 0.027(2) Uani 0.50 1 d P . .
O24 O 0.0642(9) 0.5189(9) 0.4394(7) 0.036(3) Uani 0.50 1 d P . .
O25 O 0.1443(4) 0.6006(4) 0.1668(3) 0.0313(12) Uani 1 1 d . . .
O26 O 0.1521(4) 0.3671(4) 0.1842(3) 0.0236(10) Uani 1 1 d . . .
O27 O 0.1982(4) 0.5119(4) 0.0456(3) 0.0286(11) Uani 1 1 d . . .
O28 O 0.4319(4) 0.4878(4) 0.1171(3) 0.0212(10) Uani 1 1 d . . .
O29 O 0.3919(4) 0.3305(4) 0.2570(3) 0.0241(10) Uani 1 1 d . . .
O30 O 0.4681(3) 0.5529(4) 0.2708(3) 0.0231(10) Uani 1 1 d . . .
O31 O 0.0825(4) 0.7885(4) 0.0895(3) 0.0283(11) Uani 1 1 d . . .
O32 O 0.0041(10) 0.5762(15) 0.9604(10) 0.185(7) Uani 1 1 d . . .
O33 O 0.5662(4) 0.2912(4) 0.5637(3) 0.0260(11) Uani 1 1 d . . .
O34 O 0.2461(4) 0.4681(5) 0.9152(3) 0.0341(13) Uani 1 1 d . . .
S1 S 0.0337(3) 0.4951(3) 0.5266(2) 0.0216(7) Uani 0.50 1 d P . .

loop_
_atom_site_aniso_label
_atom_site_aniso_U_11
_atom_site_aniso_U_22
_atom_site_aniso_U_33
_atom_site_aniso_U_23
_atom_site_aniso_U_13
_atom_site_aniso_U_12
V1 0.0147(5) 0.0201(6) 0.0132(5) -0.0014(4) 0.0050(4) 0.0012(4)
V2 0.0082(5) 0.0174(5) 0.0076(5) 0.0003(4) 0.0022(4) 0.0016(4)
V3 0.0099(5) 0.0118(5) 0.0107(5) -0.0014(4) 0.0038(4) 0.0010(4)
V4 0.0060(4) 0.0097(5) 0.0059(4) 0.0002(4) 0.0012(4) 0.0010(4)
V5 0.0083(5) 0.0092(5) 0.0077(5) 0.0015(4) 0.0018(4) 0.0004(4)
V6 0.0088(5) 0.0118(5) 0.0078(5) 0.0010(4) 0.0016(4) 0.0014(4)
V7 0.0128(5) 0.0127(5) 0.0107(5) 0.0006(4) 0.0050(4) 0.0012(4)
As1 0.0090(3) 0.0103(3) 0.0107(3) -0.0006(2) 0.0020(2) -0.0013(2)
As2 0.0102(3) 0.0130(3) 0.0079(3) -0.0010(2) 0.0025(2) 0.0009(2)
As3 0.0091(3) 0.0127(3) 0.0099(3) -0.0002(2) 0.0028(2) 0.0013(2)
As4 0.0101(3) 0.0110(3) 0.0091(3) 0.0025(2) 0.0016(2) 0.0002(2)
Sm1 0.01421(17) 0.01766(18) 0.01318(17) 0.00064(12) 0.00517(12) -0.00111(12)
O1 0.018(2) 0.022(2) 0.018(2) -0.0021(19) 0.0082(18) -0.0023(18)
O2 0.011(2) 0.012(2) 0.011(2) -0.0012(16) 0.0021(16) 0.0022(16)
O3 0.0100(19) 0.012(2) 0.0079(19) -0.0022(16) 0.0024(15) 0.0022(16)
O4 0.013(2) 0.012(2) 0.0072(19) -0.0010(16) 0.0023(16) 0.0029(16)
O5 0.012(2) 0.018(2) 0.017(2) -0.0068(18) -0.0002(17) 0.0035(17)
O6 0.014(2) 0.016(2) 0.018(2) 0.0000(18) 0.0032(17) 0.0002(17)
O7 0.013(2) 0.022(2) 0.017(2) -0.0008(18) 0.0034(17) 0.0025(18)
O8 0.016(2) 0.010(2) 0.009(2) 0.0000(16) 0.0048(16) 0.0019(16)
O9 0.0076(19) 0.014(2) 0.011(2) 0.0030(16) 0.0000(16) -0.0010(16)
O10 0.013(2) 0.010(2) 0.017(2) -0.0044(17) 0.0051(17) -0.0009(16)
O11 0.020(2) 0.009(2) 0.017(2) -0.0014(17) 0.0022(18) 0.0032(17)
O12 0.012(2) 0.034(3) 0.010(2) 0.0047(19) 0.0035(17) -0.0033(19)
O13 0.008(2) 0.026(2) 0.010(2) -0.0042(18) 0.0019(16) 0.0036(17)
O14 0.015(2) 0.021(2) 0.008(2) -0.0001(17) 0.0022(16) 0.0080(17)
O15 0.007(2) 0.048(3) 0.013(2) 0.012(2) 0.0032(17) 0.003(2)
O16 0.015(2) 0.018(2) 0.015(2) -0.0007(18) 0.0017(17) -0.0021(17)
O17 0.014(2) 0.022(2) 0.012(2) -0.0007(18) 0.0028(17) -0.0008(18)
O18 0.0095(19) 0.012(2) 0.016(2) -0.0018(17) 0.0045(16) -0.0003(16)
O19 0.012(2) 0.017(2) 0.013(2) 0.0008(17) 0.0071(16) 0.0016(17)
O20 0.017(2) 0.010(2) 0.012(2) 0.0003(16) 0.0047(17) 0.0007(16)
O21 0.011(2) 0.014(2) 0.012(2) -0.0020(17) 0.0031(16) -0.0014(16)
O22 0.022(5) 0.005(4) 0.021(5) -0.003(4) 0.007(4) 0.000(3)
O23 0.040(6) 0.015(5) 0.034(6) -0.009(4) 0.025(5) -0.004(4)
O24 0.050(7) 0.032(6) 0.045(7) -0.009(5) 0.040(6) -0.006(5)
O25 0.027(3) 0.029(3) 0.044(3) 0.016(2) 0.020(2) 0.005(2)
O26 0.026(2) 0.022(3) 0.028(3) -0.006(2) 0.015(2) -0.004(2)
O27 0.032(3) 0.025(3) 0.022(3) 0.002(2) -0.001(2) 0.001(2)
O28 0.025(2) 0.016(2) 0.025(2) -0.0008(19) 0.012(2) 0.0002(19)
O29 0.026(2) 0.025(3) 0.021(2) -0.001(2) 0.008(2) 0.004(2)
O30 0.017(2) 0.031(3) 0.019(2) -0.002(2) 0.0024(18) -0.005(2)
O31 0.022(2) 0.040(3) 0.022(3) 0.005(2) 0.006(2) -0.006(2)
O32 0.097(9) 0.227(18) 0.196(15) 0.063(14) -0.004(9) -0.015(10)
O33 0.019(2) 0.025(3) 0.035(3) -0.001(2) 0.009(2) 0.000(2)
O34 0.027(3) 0.039(3) 0.035(3) 0.012(2) 0.008(2) 0.009(2)
S1 0.0179(16) 0.0144(16) 0.0278(17) -0.0081(14) 0.0003(12) 0.0047(13)

loop_
_atom_type_symbol
_atom_type_description
_atom_type_scat_dispersion_real
_atom_type_scat_dispersion_imag
_atom_type_scat_source
O O 0.0106 0.0060 'International Tables Vol C Tables 4.2.6.8 and 6.1.1.4'
S S 0.1246 0.1234 'International Tables Vol C Tables 4.2.6.8 and 6.1.1.4'
V V 0.3005 0.5294 'International Tables Vol C Tables 4.2.6.8 and 6.1.1.4'
As As 0.0499 2.0058 'International Tables Vol C Tables 4.2.6.8 and 6.1.1.4'
Sm Sm -0.1638 3.4418 'International Tables Vol C Tables 4.2.6.8 and 6.1.1.4'
H H 0.0000 0.0000 'International Tables Vol C Tables 4.2.6.8 and 6.1.1.4'

loop_
_geom_angle_atom_site_label_1
_geom_angle_atom_site_label_2
_geom_angle_atom_site_label_3
_geom_angle
_geom_angle_site_symmetry_1
_geom_angle_site_symmetry_3
_geom_angle_publ_flag
O1 V1 O5 109.9(2) . . y
O1 V1 O2 109.3(2) . . y
O5 V1 O2 83.25(18) . . y
O1 V1 O4 111.5(2) . . y
O5 V1 O4 83.84(17) . . y
O2 V1 O4 139.20(17) . . y
O1 V1 O3 111.5(2) . . y
O5 V1 O3 138.61(18) . . y
O2 V1 O3 82.77(17) . . y
O4 V1 O3 81.85(17) . . y
O6 V2 O2 107.2(2) . . y
O6 V2 O3 107.89(19) . . y
O2 V2 O3 83.48(17) . . y
O6 V2 O15 105.0(2) . 3_566 ?
O2 V2 O15 89.42(18) . 3_566 ?
O3 V2 O15 147.03(19) . 3_566 ?
O6 V2 O12 104.3(2) . 3_566 ?
O2 V2 O12 148.32(18) . 3_566 ?
O3 V2 O12 90.32(17) . 3_566 ?
O15 V2 O12 79.06(18) 3_566 3_566 ?
O6 V2 V5 115.26(16) . 3_566 ?
O2 V2 V5 119.05(12) . 3_566 ?
O3 V2 V5 119.45(12) . 3_566 ?
O15 V2 V5 39.65(13) 3_566 3_566 ?
O12 V2 V5 40.21(12) 3_566 3_566 ?
O7 V3 O4 108.1(2) . . y
O7 V3 O3 106.4(2) . . y
O4 V3 O3 82.55(17) . . y
O7 V3 O8 104.6(2) . . y
O4 V3 O8 91.43(17) . . y
O3 V3 O8 148.78(17) . . y
O7 V3 O20 105.2(2) . 3_566 ?
O4 V3 O20 146.52(17) . 3_566 ?
O3 V3 O20 91.59(17) . 3_566 ?
O8 V3 O20 76.70(17) . 3_566 ?
O7 V3 V4 109.18(16) . . y
O4 V3 V4 123.04(12) . . y
O3 V3 V4 124.38(12) . . y
O8 V3 V4 38.16(12) . . y
O20 V3 V4 38.53(12) 3_566 . ?
O9 V4 O8 103.53(19) . . y
O9 V4 O18 107.84(19) . 3_566 ?
O8 V4 O18 148.61(17) . 3_566 ?
O9 V4 O10 107.20(19) . . y
O8 V4 O10 94.99(17) . . y
O18 V4 O10 76.71(17) 3_566 . ?
O9 V4 O20 105.83(19) . 3_566 ?
O8 V4 O20 77.17(17) . 3_566 ?
O18 V4 O20 93.30(17) 3_566 3_566 ?
O10 V4 O20 146.97(17) . 3_566 ?
O9 V4 V3 108.96(15) . . y
O8 V4 V3 38.49(12) . . y
O18 V4 V3 125.70(12) 3_566 . ?
O10 V4 V3 126.19(13) . . y
O20 V4 V3 38.68(12) 3_566 . ?
O9 V4 V7 112.32(15) . 3_566 ?
O8 V4 V7 126.84(12) . 3_566 ?
O18 V4 V7 38.59(12) 3_566 3_566 ?
O10 V4 V7 38.12(12) . 3_566 ?
O20 V4 V7 125.18(13) 3_566 3_566 ?
V3 V4 V7 138.72(5) . 3_566 ?
O11 V5 O14 96.4(2) . . y
O11 V5 O15 96.3(2) . . y
O14 V5 O15 99.05(18) . . y
O11 V5 O13 99.0(2) . . y
O14 V5 O13 79.40(17) . . y
O15 V5 O13 164.8(2) . . y
O11 V5 O12 100.9(2) . . y
O14 V5 O12 162.69(19) . . y
O15 V5 O12 78.51(17) . . y
O13 V5 O12 98.41(17) . . y
O11 V5 O22 167.5(3) . . y
O14 V5 O22 89.9(3) . . y
O15 V5 O22 72.0(3) . . y
O13 V5 O22 92.8(3) . . y
O12 V5 O22 73.0(3) . . y
O11 V5 O23 166.1(3) . . y
O14 V5 O23 71.7(3) . . y
O15 V5 O23 92.8(3) . . y
O13 V5 O23 72.3(3) . . y
O12 V5 O23 91.2(3) . . y
O22 V5 O23 25.5(3) . . y
O11 V5 V2 107.19(16) . 3_566 ?
O14 V5 V2 132.86(13) . 3_566 ?
O15 V5 V2 39.44(12) . 3_566 ?
O13 V5 V2 133.51(13) . 3_566 ?
O12 V5 V2 39.86(12) . 3_566 ?
O22 V5 V2 61.1(3) . 3_566 ?
O23 V5 V2 86.5(3) . 3_566 ?
O16 V6 O5 104.3(2) . . y
O16 V6 O4 105.0(2) . . y
O5 V6 O4 85.28(17) . . y
O16 V6 O14 104.5(2) . . y
O5 V6 O14 151.07(19) . . y
O4 V6 O14 90.35(17) . . y
O16 V6 O13 100.5(2) . . y
O5 V6 O13 92.21(17) . . y
O4 V6 O13 154.25(18) . . y
O14 V6 O13 79.53(17) . . y
O17 V7 O5 104.9(2) . . y
O17 V7 O2 103.3(2) . . y
O5 V7 O2 83.82(18) . . y
O17 V7 O10 105.2(2) . 3_566 ?
O5 V7 O10 149.61(18) . 3_566 ?
O2 V7 O10 93.06(17) . 3_566 ?
O17 V7 O18 105.6(2) . . y
O5 V7 O18 91.97(17) . . y
O2 V7 O18 150.92(17) . . y
O10 V7 O18 76.23(17) 3_566 . ?
O17 V7 V4 109.50(16) . 3_566 ?
O5 V7 V4 124.90(13) . 3_566 ?
O2 V7 V4 126.25(13) . 3_566 ?
O10 V7 V4 38.11(12) 3_566 3_566 ?
O18 V7 V4 38.12(12) . 3_566 ?
O14 As1 O21 98.45(18) . . y
O14 As1 O8 95.54(19) . . y
O21 As1 O8 99.39(18) . . y
O15 As2 O21 99.85(19) . . y
O15 As2 O10 97.2(2) . . y
O21 As2 O10 97.38(19) . . y
O12 As3 O19 99.78(19) . . y
O12 As3 O20 98.1(2) . . y
O19 As3 O20 98.40(19) . . y
O18 As4 O13 96.44(19) . . y
O18 As4 O19 100.03(19) . . y
O13 As4 O19 97.82(18) . . y
O28 Sm1 O1 138.50(15) . . y
O28 Sm1 O27 77.09(17) . . y
O1 Sm1 O27 141.73(17) . . y
O28 Sm1 O25 132.93(16) . . y
O1 Sm1 O25 73.87(17) . . y
O27 Sm1 O25 69.05(18) . . y
O28 Sm1 O26 137.12(15) . . y
O1 Sm1 O26 74.73(15) . . y
O27 Sm1 O26 84.95(17) . . y
O25 Sm1 O26 71.85(16) . . y
O28 Sm1 O29 87.22(15) . . y
O1 Sm1 O29 73.06(15) . . y
O27 Sm1 O29 134.19(16) . . y
O25 Sm1 O29 139.84(16) . . y
O26 Sm1 O29 77.96(16) . . y
O28 Sm1 O30 69.68(15) . . y
O1 Sm1 O30 69.46(15) . . y
O27 Sm1 O30 137.16(16) . . y
O25 Sm1 O30 116.73(17) . . y
O26 Sm1 O30 137.88(16) . . y
O29 Sm1 O30 71.08(16) . . y
O28 Sm1 O16 69.88(14) . 2_545 ?
O1 Sm1 O16 127.46(14) . 2_545 ?
O27 Sm1 O16 69.56(15) . 2_545 ?
O25 Sm1 O16 123.20(16) . 2_545 ?
O26 Sm1 O16 67.39(14) . 2_545 ?
O29 Sm1 O16 64.64(14) . 2_545 ?
O30 Sm1 O16 120.07(14) . 2_545 ?
O28 Sm1 O6 73.29(14) . 2 ?
O1 Sm1 O6 99.61(14) . 2 ?
O27 Sm1 O6 74.46(15) . 2 ?
O25 Sm1 O6 66.89(15) . 2 ?
O26 Sm1 O6 138.18(14) . 2 ?
O29 Sm1 O6 141.14(14) . 2 ?
O30 Sm1 O6 70.69(14) . 2 ?
O16 Sm1 O6 132.89(13) 2_545 2 ?
V1 O1 Sm1 146.3(2) . . y
V2 O2 V1 97.22(17) . . y
V2 O2 V7 138.2(2) . . y
V1 O2 V7 95.81(18) . . y
V2 O3 V3 140.3(2) . . y
V2 O3 V1 96.52(17) . . y
V3 O3 V1 97.45(18) . . y
V3 O4 V6 137.6(2) . . y
V3 O4 V1 98.15(18) . . y
V6 O4 V1 94.90(17) . . y
V6 O5 V7 136.4(2) . . y
V6 O5 V1 95.95(18) . . y
V7 O5 V1 97.1(2) . . y
V2 O6 Sm1 155.9(2) . 2_545 ?
As1 O8 V4 134.5(2) . . y
As1 O8 V3 121.9(2) . . y
V4 O8 V3 103.34(19) . . y
As2 O10 V4 136.6(2) . . y
As2 O10 V7 119.6(2) . 3_566 ?
V4 O10 V7 103.76(19) . 3_566 ?
As3 O12 V2 123.8(2) . 3_566 ?
As3 O12 V5 133.9(2) . . y
V2 O12 V5 99.93(19) 3_566 . ?
As4 O13 V5 136.1(2) . . y
As4 O13 V6 122.6(2) . . y
V5 O13 V6 99.30(18) . . y
As1 O14 V6 123.7(2) . . y
As1 O14 V5 135.5(2) . . y
V6 O14 V5 100.65(18) . . y
As2 O15 V2 124.8(2) . 3_566 ?
As2 O15 V5 132.6(2) . . y
V2 O15 V5 100.92(19) 3_566 . ?
V6 O16 Sm1 152.3(2) . 2 ?
As4 O18 V4 135.3(2) . 3_566 ?
As4 O18 V7 121.4(2) . . y
V4 O18 V7 103.30(19) 3_566 . ?
As3 O19 As4 135.4(2) . . y
As3 O20 V4 136.7(2) . 3_566 ?
As3 O20 V3 120.5(2) . 3_566 ?
V4 O20 V3 102.79(19) 3_566 3_566 ?
As1 O21 As2 136.6(2) . . y
O23 O22 S1 65.0(8) . . y
O23 O22 S1 60.9(7) . 3_566 ?
S1 O22 S1 44.4(4) . 3_566 ?
O23 O22 O24 121.4(9) . 3_566 ?
S1 O22 O24 59.8(5) . 3_566 ?
S1 O22 O24 66.6(5) 3_566 3_566 ?
O23 O22 V5 80.2(7) . . y
S1 O22 V5 135.8(6) . . y
S1 O22 V5 135.6(6) 3_566 . ?
O24 O22 V5 157.4(6) 3_566 . ?
O22 O23 S1 77.5(8) . 3_566 ?
O22 O23 S1 74.1(8) . . y
S1 O23 S1 48.5(4) 3_566 . ?
O22 O23 O24 144.9(11) . . ?
S1 O23 O24 69.3(6) 3_566 . ?
S1 O23 O24 75.5(6) . . y
O22 O23 V5 74.3(7) . . y
S1 O23 V5 144.3(7) 3_566 . ?
S1 O23 V5 138.1(6) . . y
O24 O23 V5 140.8(7) . . y
O23 O24 S1 49.1(5) . 3_566 ?
O23 O24 O22 93.3(7) . 3_566 ?
S1 O24 O22 51.3(4) 3_566 3_566 ?
O23 O24 S1 48.6(5) . . y
S1 O24 S1 37.6(3) 3_566 . ?
O22 O24 S1 49.0(4) 3_566 . ?
S1 S1 O23 69.0(6) 3_566 3_566 ?
S1 S1 O23 62.5(5) 3_566 . ?
O23 S1 O23 131.5(4) 3_566 . ?
S1 S1 O22 67.8(4) 3_566 . ?
O23 S1 O22 118.4(6) 3_566 . ?
O23 S1 O22 40.9(5) . . y
S1 S1 O22 67.8(4) 3_566 3_566 ?
O23 S1 O22 41.7(5) 3_566 3_566 ?
O23 S1 O22 114.0(6) . 3_566 ?
O22 S1 O22 135.6(4) . 3_566 ?
S1 S1 O24 79.0(6) 3_566 3_566 ?
O23 S1 O24 61.6(6) 3_566 3_566 ?
O23 S1 O24 107.4(6) . 3_566 ?
O22 S1 O24 68.9(5) . 3_566 ?
O22 S1 O24 102.5(6) 3_566 3_566 ?
S1 S1 O24 63.4(5) 3_566 . ?
O23 S1 O24 102.2(6) 3_566 . ?
O23 S1 O24 56.0(5) . . y
O22 S1 O24 95.4(5) . . y
O22 S1 O24 64.4(5) 3_566 . ?
O24 S1 O24 142.4(3) 3_566 . ?

loop_
_geom_bond_atom_site_label_1
_geom_bond_atom_site_label_2
_geom_bond_distance
_geom_bond_site_symmetry_2
_geom_bond_publ_flag
V1 O1 1.635(4) . y
V1 O5 1.952(4) . y
V1 O2 1.956(4) . y
V1 O4 1.962(4) . y
V1 O3 1.965(4) . y
V2 O6 1.615(4) . y
V2 O2 1.941(4) . y
V2 O3 1.953(4) . y
V2 O15 1.972(4) 3_566 ?
V2 O12 1.984(4) 3_566 ?
V2 V5 3.0487(15) 3_566 ?
V3 O7 1.609(4) . y
V3 O4 1.941(4) . y
V3 O3 1.958(4) . y
V3 O8 1.980(4) . y
V3 O20 1.983(4) 3_566 ?
V3 V4 3.0950(15) . y
V4 O9 1.604(4) . y
V4 O8 1.966(4) . y
V4 O18 1.970(4) 3_566 ?
V4 O10 1.974(4) . y
V4 O20 1.977(4) 3_566 ?
V4 V7 3.1062(15) 3_566 ?
V5 O11 1.606(4) . y
V5 O14 1.976(4) . y
V5 O15 1.981(4) . y
V5 O13 1.985(4) . y
V5 O12 1.998(4) . y
V5 O22 2.236(8) . y
V5 O23 2.290(9) . y
V5 V2 3.0487(15) 3_566 ?
V6 O16 1.611(4) . y
V6 O5 1.918(4) . y
V6 O4 1.941(4) . y
V6 O14 1.963(4) . y
V6 O13 1.993(4) . y
V7 O17 1.619(4) . y
V7 O5 1.925(4) . y
V7 O2 1.960(4) . y
V7 O10 1.974(4) 3_566 ?
V7 O18 1.991(4) . y
V7 V4 3.1062(15) 3_566 ?
As1 O14 1.753(4) . y
As1 O21 1.776(4) . y
As1 O8 1.789(4) . y
As2 O15 1.771(4) . y
As2 O21 1.780(4) . y
As2 O10 1.780(4) . y
As3 O12 1.768(4) . y
As3 O19 1.773(4) . y
As3 O20 1.788(4) . y
As4 O18 1.776(4) . y
As4 O13 1.781(4) . y
As4 O19 1.783(4) . y
Sm1 O28 2.413(5) . y
Sm1 O1 2.419(4) . y
Sm1 O27 2.423(5) . y
Sm1 O25 2.439(5) . y
Sm1 O26 2.466(5) . y
Sm1 O29 2.476(5) . y
Sm1 O30 2.503(4) . y
Sm1 O16 2.582(4) 2_545 ?
Sm1 O6 2.627(4) 2 ?
O6 Sm1 2.627(4) 2_545 ?
O10 V7 1.974(4) 3_566 ?
O12 V2 1.984(4) 3_566 ?
O15 V2 1.972(4) 3_566 ?
O16 Sm1 2.582(4) 2 ?
O18 V4 1.970(4) 3_566 ?
O20 V4 1.977(4) 3_566 ?
O20 V3 1.984(4) 3_566 ?
O22 O23 1.000(12) . y
O22 S1 1.469(9) . y
O22 S1 1.469(9) 3_566 ?
O22 O24 1.755(13) 3_566 ?
O23 S1 1.315(10) 3_566 ?
O23 S1 1.383(10) . y
O23 O24 1.529(13) . y
O24 S1 1.627(10) 3_566 ?
O24 O22 1.755(13) 3_566 ?
O24 S1 1.786(11) . y
S1 S1 1.110(7) 3_566 ?
S1 O23 1.314(10) 3_566 ?
S1 O22 1.469(9) 3_566 ?
S1 O24 1.627(10) 3_566 ?
